data_1568787
loop_
_publ_author_name
'Chlebosz, Dorota'
'Goldeman, Waldemar'
'Janus, Krzysztof'
'Szuster, Micha\/l'
'Kiersnowski, Adam'

_publ_section_title
;
 Synthesis, Solution, and Solid State Properties of Homological
 Dialkylated Naphthalene Diimides---A Systematic Review of Molecules for
 Next-Generation Organic Electronics
;
_journal_issue 7
_journal_name_full Molecules
_journal_page_first 2940
_journal_paper_doi 10.3390/molecules28072940
_journal_volume 28
_journal_year 2023
_chemical_formula_moiety 'C36 H50 N2 O4'
_chemical_formula_sum 'C36 H50 N2 O4'
_chemical_formula_weight 574.78
_space_group_crystal_system monoclinic
_space_group_IT_number 14
_space_group_name_Hall '-P 2ybc'
_space_group_name_H-M_alt 'P 1 21/c 1'
_atom_sites_solution_hydrogens geom
_audit_creation_date 2020-04-06
_audit_creation_method
;
Olex2 1.2
(compiled 2018.05.29 svn.r3508 for OlexSys, GUI svn.r5506)
;
_cell_angle_alpha 90
_cell_angle_beta 92.142(6)
_cell_angle_gamma 90
_cell_formula_units_Z 2
_cell_length_a 7.8478(6)
_cell_length_b 4.8691(3)
_cell_length_c 42.509(3)
_cell_measurement_reflns_used 1022
_cell_measurement_temperature 290(2)
_cell_measurement_theta_max 26.5660
_cell_measurement_theta_min 2.5850
_cell_volume 1623.2(2)
_computing_cell_refinement 'CrysAlisPro 1.171.40.67a (Rigaku OD, 2019)'
_computing_data_collection 'CrysAlisPro 1.171.40.67a (Rigaku OD, 2019)'
_computing_data_reduction 'CrysAlisPro 1.171.40.67a (Rigaku OD, 2019)'
_computing_molecular_graphics 'Olex2 (Dolomanov et al., 2009)'
_computing_publication_material 'Olex2 (Dolomanov et al., 2009)'
_computing_structure_refinement 'ShelXL (Sheldrick, 2015)'
_computing_structure_solution 'ShelXT (Sheldrick, 2015)'
_diffrn_ambient_temperature 290(2)
_diffrn_detector 'CCD plate'
_diffrn_detector_area_resol_mean 16.0593
_diffrn_detector_type EosS2
_diffrn_measured_fraction_theta_full 0.999
_diffrn_measured_fraction_theta_max 0.862
_diffrn_measurement_details
;
List of Runs (angles in degrees, time in seconds):

  # Type    Start    End  Width  t~exp~   \w     \q     \k     \f   Frames
--------------------------------------------------------------------------
  1  \w     -9.00  40.20   0.30  125.00    --   22.03  77.00 -90.00  164
  2  \w    -76.00  20.00   0.30  125.00    --  -23.20 -38.00   0.00  320
  3  \w    -97.00  -7.90   0.30  125.00    --  -23.20 -57.00 -60.00  297
;
_diffrn_measurement_device 'four-circle diffractometer'
_diffrn_measurement_device_type 'New Xcalibur, EosS2'
_diffrn_measurement_method '\w scans'
_diffrn_orient_matrix_type 'CrysAlisPro convention (1999,Acta A55,543-557)'
_diffrn_orient_matrix_UB_11 -0.0187535000
_diffrn_orient_matrix_UB_12 -0.0330957000
_diffrn_orient_matrix_UB_13 -0.0160172000
_diffrn_orient_matrix_UB_21 -0.0843749000
_diffrn_orient_matrix_UB_22 -0.0354810000
_diffrn_orient_matrix_UB_23 0.0037807000
_diffrn_orient_matrix_UB_31 -0.0262609000
_diffrn_orient_matrix_UB_32 0.1374525000
_diffrn_orient_matrix_UB_33 -0.0028825000
_diffrn_radiation_monochromator graphite
_diffrn_radiation_probe x-ray
_diffrn_radiation_type MoK\a
_diffrn_radiation_wavelength 0.71073
_diffrn_reflns_av_R_equivalents 0.0179
_diffrn_reflns_av_unetI/netI 0.0358
_diffrn_reflns_Laue_measured_fraction_full 0.999
_diffrn_reflns_Laue_measured_fraction_max 0.862
_diffrn_reflns_limit_h_max 9
_diffrn_reflns_limit_h_min -8
_diffrn_reflns_limit_k_max 3
_diffrn_reflns_limit_k_min -6
_diffrn_reflns_limit_l_max 54
_diffrn_reflns_limit_l_min -33
_diffrn_reflns_number 5554
_diffrn_reflns_point_group_measured_fraction_full 0.999
_diffrn_reflns_point_group_measured_fraction_max 0.862
_diffrn_reflns_theta_full 25.242
_diffrn_reflns_theta_max 27.656
_diffrn_reflns_theta_min 1.918
_diffrn_source 'fine-focus sealed X-ray tube'
_diffrn_source_type 'Enhance (Mo) X-ray Source'
_exptl_absorpt_coefficient_mu 0.076
_exptl_absorpt_correction_T_max 1.00000
_exptl_absorpt_correction_T_min 0.91925
_exptl_absorpt_correction_type multi-scan
_exptl_absorpt_process_details
;
CrysAlisPro 1.171.40.67a (Rigaku Oxford Diffraction, 2019)
Empirical absorption correction using spherical harmonics,
 implemented in SCALE3 ABSPACK scaling algorithm.
;
_exptl_crystal_colour colourless
_exptl_crystal_colour_primary colourless
_exptl_crystal_density_diffrn 1.176
_exptl_crystal_description plate
_exptl_crystal_F_000 624
_exptl_crystal_size_max 0.5
_exptl_crystal_size_mid 0.3
_exptl_crystal_size_min 0.04
_refine_diff_density_max 0.176
_refine_diff_density_min -0.143
_refine_diff_density_rms 0.032
_refine_ls_extinction_method none
_refine_ls_goodness_of_fit_ref 1.019
_refine_ls_hydrogen_treatment constr
_refine_ls_matrix_type full
_refine_ls_number_parameters 191
_refine_ls_number_reflns 3274
_refine_ls_number_restraints 0
_refine_ls_restrained_S_all 1.019
_refine_ls_R_factor_all 0.0847
_refine_ls_R_factor_gt 0.0492
_refine_ls_shift/su_max 0.000
_refine_ls_shift/su_mean 0.000
_refine_ls_structure_factor_coef Fsqd
_refine_ls_weighting_details 'w=1/[\s^2^(Fo^2^)+(0.0482P)^2^+0.2043P] where P=(Fo^2^+2Fc^2^)/3'
_refine_ls_weighting_scheme calc
_refine_ls_wR_factor_gt 0.1045
_refine_ls_wR_factor_ref 0.1192
_reflns_Friedel_coverage 0.000
_reflns_number_gt 2155
_reflns_number_total 3274
_reflns_threshold_expression 'I > 2\s(I)'
_cod_data_source_file NDI_C11.cif
_cod_data_source_block ndic11_2
_cod_original_cell_volume 1623.19(19)
_cod_database_code 1568787
_shelx_shelxl_version_number 2018/3
_shelx_space_group_comment
;
The symmetry employed for this shelxl refinement is uniquely defined
by the following loop, which should always be used as a source of
symmetry information in preference to the above space-group names.
They are only intended as comments.
;
_shelx_estimated_absorpt_t_max 0.997
_shelx_estimated_absorpt_t_min 0.963
_reflns_odcompleteness_completeness 99.82
_reflns_odcompleteness_iscentric 1
_reflns_odcompleteness_theta 25.30
_olex2_refinement_description
;
1. Fixed Uiso
 At 1.2 times of:
  All C(H) groups, All C(H,H) groups
 At 1.5 times of:
  All C(H,H,H) groups
2.a Secondary CH2 refined with riding coordinates:
 C9(H9A,H9B), C10(H10A,H10B), C11(H11A,H11B), C12(H12A,H12B), C13(H13A,H13B),
 C14(H14A,H14B), C15(H15A,H15B), C16(H16A,H16B), C17(H17A,H17B), C18(H18A,H18B)
2.b Aromatic/amide H refined with riding coordinates:
 C7(H7), C8(H8)
2.c Idealised Me refined as rotating group:
 C19(H19A,H19B,H19C)
;
_olex2_date_sample_data_collection 2020-04-01
_olex2_submission_special_instructions 'No special instructions were received'
_oxdiff_exptl_absorpt_empirical_details
;
Empirical correction (ABSPACK) includes:
- Absorption correction using spherical harmonics
- Frame scaling
;
_oxdiff_exptl_absorpt_empirical_full_max 1.109
_oxdiff_exptl_absorpt_empirical_full_min 0.884

loop_
_space_group_symop_operation_xyz
'x, y, z'
'-x, y+1/2, -z+1/2'
'-x, -y, -z'
'x, -y-1/2, z-1/2'

loop_
_atom_site_label
_atom_site_type_symbol
_atom_site_fract_x
_atom_site_fract_y
_atom_site_fract_z
_atom_site_U_iso_or_equiv
_atom_site_adp_type
_atom_site_occupancy
_atom_site_site_symmetry_order
_atom_site_calc_flag
_atom_site_refinement_flags_posn
_atom_site_refinement_flags_adp
_atom_site_refinement_flags_occupancy
_atom_site_disorder_assembly
_atom_site_disorder_group
O1 O 0.82136(15) 0.0009(3) 0.42594(3) 0.0532(4) Uani 1 1 d . . . . .
O2 O 0.50708(15) 0.6910(3) 0.46578(3) 0.0483(3) Uani 1 1 d . . . . .
N1 N 0.66415(16) 0.3474(3) 0.44554(3) 0.0364(3) Uani 1 1 d . . . . .
C2 C 0.8131(2) 0.1908(3) 0.44444(4) 0.0378(4) Uani 1 1 d . . . . .
C3 C 0.9555(2) 0.2630(3) 0.46646(4) 0.0328(4) Uani 1 1 d . . . . .
C4 C 0.93295(19) 0.4706(3) 0.48901(4) 0.0303(4) Uani 1 1 d . . . . .
C5 C 0.7787(2) 0.6179(3) 0.49013(4) 0.0319(4) Uani 1 1 d . . . . .
C6 C 0.6393(2) 0.5599(3) 0.46661(4) 0.0355(4) Uani 1 1 d . . . . .
C7 C 1.1075(2) 0.1233(3) 0.46575(4) 0.0381(4) Uani 1 1 d . . . . .
H7 H 1.122292 -0.011989 0.450643 0.046 Uiso 1 1 calc R . . . .
C8 C 0.7600(2) 0.8172(3) 0.51247(4) 0.0371(4) Uani 1 1 d . . . . .
H8 H 0.658041 0.913842 0.513145 0.045 Uiso 1 1 calc R . . . .
C9 C 0.5276(2) 0.2811(4) 0.42213(4) 0.0424(4) Uani 1 1 d . . . . .
H9A H 0.420278 0.350717 0.429458 0.051 Uiso 1 1 calc R . . . .
H9B H 0.517767 0.083065 0.420326 0.051 Uiso 1 1 calc R . . . .
C10 C 0.5584(2) 0.4004(4) 0.39001(4) 0.0454(5) Uani 1 1 d . . . . .
H10A H 0.672534 0.353154 0.383877 0.054 Uiso 1 1 calc R . . . .
H10B H 0.550511 0.599048 0.390990 0.054 Uiso 1 1 calc R . . . .
C11 C 0.4297(2) 0.2929(4) 0.36557(4) 0.0480(5) Uani 1 1 d . . . . .
H11A H 0.439181 0.094431 0.364724 0.058 Uiso 1 1 calc R . . . .
H11B H 0.316063 0.336695 0.372251 0.058 Uiso 1 1 calc R . . . .
C12 C 0.4502(2) 0.4065(4) 0.33282(4) 0.0475(5) Uani 1 1 d . . . . .
H12A H 0.565287 0.369411 0.326431 0.057 Uiso 1 1 calc R . . . .
H12B H 0.435746 0.604271 0.333441 0.057 Uiso 1 1 calc R . . . .
C13 C 0.3256(2) 0.2887(4) 0.30839(4) 0.0486(5) Uani 1 1 d . . . . .
H13A H 0.210603 0.321257 0.315138 0.058 Uiso 1 1 calc R . . . .
H13B H 0.342190 0.091517 0.307437 0.058 Uiso 1 1 calc R . . . .
C14 C 0.3413(2) 0.4059(4) 0.27567(4) 0.0478(5) Uani 1 1 d . . . . .
H14A H 0.456095 0.373028 0.268827 0.057 Uiso 1 1 calc R . . . .
H14B H 0.324551 0.603054 0.276542 0.057 Uiso 1 1 calc R . . . .
C15 C 0.2155(2) 0.2858(4) 0.25151(4) 0.0482(5) Uani 1 1 d . . . . .
H15A H 0.232486 0.088595 0.250704 0.058 Uiso 1 1 calc R . . . .
H15B H 0.100905 0.318159 0.258456 0.058 Uiso 1 1 calc R . . . .
C16 C 0.2290(2) 0.4005(4) 0.21866(4) 0.0488(5) Uani 1 1 d . . . . .
H16A H 0.343526 0.368306 0.211662 0.059 Uiso 1 1 calc R . . . .
H16B H 0.211613 0.597632 0.219397 0.059 Uiso 1 1 calc R . . . .
C17 C 0.1030(2) 0.2785(4) 0.19480(4) 0.0486(5) Uani 1 1 d . . . . .
H17A H -0.011410 0.310758 0.201878 0.058 Uiso 1 1 calc R . . . .
H17B H 0.120337 0.081378 0.194176 0.058 Uiso 1 1 calc R . . . .
C18 C 0.1146(3) 0.3906(4) 0.16176(4) 0.0569(5) Uani 1 1 d . . . . .
H18A H 0.097741 0.587874 0.162253 0.068 Uiso 1 1 calc R . . . .
H18B H 0.228218 0.356365 0.154433 0.068 Uiso 1 1 calc R . . . .
C19 C -0.0143(3) 0.2658(5) 0.13868(5) 0.0729(7) Uani 1 1 d . . . . .
H19A H -0.004437 0.350824 0.118460 0.109 Uiso 1 1 calc GR . . . .
H19B H -0.127161 0.294942 0.146012 0.109 Uiso 1 1 calc GR . . . .
H19C H 0.006603 0.072250 0.136914 0.109 Uiso 1 1 calc GR . . . .

loop_
_atom_site_aniso_label
_atom_site_aniso_U_11
_atom_site_aniso_U_22
_atom_site_aniso_U_33
_atom_site_aniso_U_23
_atom_site_aniso_U_13
_atom_site_aniso_U_12
O1 0.0574(8) 0.0547(8) 0.0470(8) -0.0203(7) -0.0066(6) 0.0042(7)
O2 0.0390(7) 0.0526(8) 0.0529(8) -0.0014(6) -0.0057(6) 0.0090(6)
N1 0.0372(8) 0.0405(8) 0.0310(8) -0.0019(7) -0.0045(6) -0.0006(6)
C2 0.0447(11) 0.0373(9) 0.0313(9) -0.0014(8) 0.0023(8) -0.0013(8)
C3 0.0383(10) 0.0325(9) 0.0276(9) -0.0011(7) 0.0011(7) 0.0002(7)
C4 0.0357(9) 0.0281(8) 0.0275(8) 0.0035(7) 0.0042(6) -0.0007(7)
C5 0.0345(9) 0.0311(8) 0.0300(9) 0.0026(7) 0.0022(7) 0.0005(7)
C6 0.0369(10) 0.0363(9) 0.0334(9) 0.0056(8) 0.0022(7) 0.0005(8)
C7 0.0428(10) 0.0360(9) 0.0356(9) -0.0065(8) 0.0036(8) 0.0037(8)
C8 0.0353(10) 0.0360(9) 0.0401(10) -0.0008(8) 0.0036(8) 0.0067(8)
C9 0.0416(10) 0.0473(10) 0.0375(10) -0.0009(8) -0.0083(8) -0.0039(8)
C10 0.0517(11) 0.0475(11) 0.0363(10) 0.0017(9) -0.0067(8) -0.0046(9)
C11 0.0518(11) 0.0510(11) 0.0403(11) 0.0008(9) -0.0101(9) 0.0002(9)
C12 0.0547(12) 0.0500(11) 0.0373(10) -0.0001(9) -0.0069(9) 0.0011(9)
C13 0.0551(12) 0.0500(11) 0.0398(11) -0.0004(9) -0.0086(9) 0.0018(9)
C14 0.0543(12) 0.0514(11) 0.0372(10) 0.0001(9) -0.0053(9) 0.0025(9)
C15 0.0539(12) 0.0504(11) 0.0397(11) 0.0007(9) -0.0050(9) 0.0016(9)
C16 0.0540(12) 0.0535(11) 0.0385(10) 0.0030(9) -0.0030(9) 0.0006(9)
C17 0.0529(11) 0.0538(11) 0.0387(11) 0.0019(9) -0.0045(9) 0.0000(9)
C18 0.0618(13) 0.0691(14) 0.0396(11) 0.0069(10) -0.0030(9) -0.0042(11)
C19 0.0733(15) 0.1055(19) 0.0392(11) 0.0086(12) -0.0076(11) -0.0106(13)

loop_
_atom_type_symbol
_atom_type_description
_atom_type_scat_dispersion_real
_atom_type_scat_dispersion_imag
_atom_type_scat_source
C C 0.0033 0.0016 'International Tables Vol C Tables 4.2.6.8 and 6.1.1.4'
H H 0.0000 0.0000 'International Tables Vol C Tables 4.2.6.8 and 6.1.1.4'
N N 0.0061 0.0033 'International Tables Vol C Tables 4.2.6.8 and 6.1.1.4'
O O 0.0106 0.0060 'International Tables Vol C Tables 4.2.6.8 and 6.1.1.4'

loop_
_geom_angle_atom_site_label_1
_geom_angle_atom_site_label_2
_geom_angle_atom_site_label_3
_geom_angle
_geom_angle_site_symmetry_1
_geom_angle_site_symmetry_3
_geom_angle_publ_flag
C2 N1 C9 116.54(14) . . ?
C6 N1 C2 124.51(13) . . ?
C6 N1 C9 118.94(14) . . ?
O1 C2 N1 120.04(15) . . ?
O1 C2 C3 122.33(16) . . ?
N1 C2 C3 117.63(14) . . ?
C4 C3 C2 119.50(14) . . ?
C7 C3 C2 120.40(15) . . ?
C7 C3 C4 120.07(14) . . ?
C3 C4 C4 119.15(18) . 3_766 ?
C3 C4 C5 121.20(14) . . ?
C5 C4 C4 119.65(18) . 3_766 ?
C4 C5 C6 119.59(14) . . ?
C8 C5 C4 119.90(15) . . ?
C8 C5 C6 120.50(14) . . ?
O2 C6 N1 120.84(15) . . ?
O2 C6 C5 121.80(15) . . ?
N1 C6 C5 117.36(14) . . ?
C3 C7 H7 119.7 . . ?
C3 C7 C8 120.50(15) . 3_766 ?
C8 C7 H7 119.7 3_766 . ?
C5 C8 C7 120.72(15) . 3_766 ?
C5 C8 H8 119.6 . . ?
C7 C8 H8 119.6 3_766 . ?
N1 C9 H9A 109.0 . . ?
N1 C9 H9B 109.0 . . ?
N1 C9 C10 112.93(14) . . ?
H9A C9 H9B 107.8 . . ?
C10 C9 H9A 109.0 . . ?
C10 C9 H9B 109.0 . . ?
C9 C10 H10A 109.4 . . ?
C9 C10 H10B 109.4 . . ?
C9 C10 C11 111.21(15) . . ?
H10A C10 H10B 108.0 . . ?
C11 C10 H10A 109.4 . . ?
C11 C10 H10B 109.4 . . ?
C10 C11 H11A 108.6 . . ?
C10 C11 H11B 108.6 . . ?
H11A C11 H11B 107.6 . . ?
C12 C11 C10 114.46(16) . . ?
C12 C11 H11A 108.6 . . ?
C12 C11 H11B 108.6 . . ?
C11 C12 H12A 108.8 . . ?
C11 C12 H12B 108.8 . . ?
C11 C12 C13 113.91(16) . . ?
H12A C12 H12B 107.7 . . ?
C13 C12 H12A 108.8 . . ?
C13 C12 H12B 108.8 . . ?
C12 C13 H13A 108.6 . . ?
C12 C13 H13B 108.6 . . ?
C12 C13 C14 114.55(16) . . ?
H13A C13 H13B 107.6 . . ?
C14 C13 H13A 108.6 . . ?
C14 C13 H13B 108.6 . . ?
C13 C14 H14A 108.8 . . ?
C13 C14 H14B 108.8 . . ?
C13 C14 C15 113.83(16) . . ?
H14A C14 H14B 107.7 . . ?
C15 C14 H14A 108.8 . . ?
C15 C14 H14B 108.8 . . ?
C14 C15 H15A 108.6 . . ?
C14 C15 H15B 108.6 . . ?
H15A C15 H15B 107.6 . . ?
C16 C15 C14 114.65(16) . . ?
C16 C15 H15A 108.6 . . ?
C16 C15 H15B 108.6 . . ?
C15 C16 H16A 108.7 . . ?
C15 C16 H16B 108.7 . . ?
C15 C16 C17 114.07(16) . . ?
H16A C16 H16B 107.6 . . ?
C17 C16 H16A 108.7 . . ?
C17 C16 H16B 108.7 . . ?
C16 C17 H17A 108.5 . . ?
C16 C17 H17B 108.5 . . ?
C16 C17 C18 114.87(17) . . ?
H17A C17 H17B 107.5 . . ?
C18 C17 H17A 108.5 . . ?
C18 C17 H17B 108.5 . . ?
C17 C18 H18A 108.9 . . ?
C17 C18 H18B 108.9 . . ?
H18A C18 H18B 107.7 . . ?
C19 C18 C17 113.31(17) . . ?
C19 C18 H18A 108.9 . . ?
C19 C18 H18B 108.9 . . ?
C18 C19 H19A 109.5 . . ?
C18 C19 H19B 109.5 . . ?
C18 C19 H19C 109.5 . . ?
H19A C19 H19B 109.5 . . ?
H19A C19 H19C 109.5 . . ?
H19B C19 H19C 109.5 . . ?

loop_
_geom_bond_atom_site_label_1
_geom_bond_atom_site_label_2
_geom_bond_distance
_geom_bond_site_symmetry_2
_geom_bond_publ_flag
O1 C2 1.2171(19) . ?
O2 C6 1.2173(18) . ?
N1 C2 1.398(2) . ?
N1 C6 1.387(2) . ?
N1 C9 1.4707(19) . ?
C2 C3 1.473(2) . ?
C3 C4 1.408(2) . ?
C3 C7 1.375(2) . ?
C4 C4 1.410(3) 3_766 ?
C4 C5 1.409(2) . ?
C5 C6 1.482(2) . ?
C5 C8 1.369(2) . ?
C7 H7 0.9300 . ?
C7 C8 1.396(2) 3_766 ?
C8 H8 0.9300 . ?
C9 H9A 0.9700 . ?
C9 H9B 0.9700 . ?
C9 C10 1.512(2) . ?
C10 H10A 0.9700 . ?
C10 H10B 0.9700 . ?
C10 C11 1.515(2) . ?
C11 H11A 0.9700 . ?
C11 H11B 0.9700 . ?
C11 C12 1.512(2) . ?
C12 H12A 0.9700 . ?
C12 H12B 0.9700 . ?
C12 C13 1.513(2) . ?
C13 H13A 0.9700 . ?
C13 H13B 0.9700 . ?
C13 C14 1.513(2) . ?
C14 H14A 0.9700 . ?
C14 H14B 0.9700 . ?
C14 C15 1.515(2) . ?
C15 H15A 0.9700 . ?
C15 H15B 0.9700 . ?
C15 C16 1.511(2) . ?
C16 H16A 0.9700 . ?
C16 H16B 0.9700 . ?
C16 C17 1.512(2) . ?
C17 H17A 0.9700 . ?
C17 H17B 0.9700 . ?
C17 C18 1.513(2) . ?
C18 H18A 0.9700 . ?
C18 H18B 0.9700 . ?
C18 C19 1.510(3) . ?
C19 H19A 0.9600 . ?
C19 H19B 0.9600 . ?
C19 H19C 0.9600 . ?
